data_7120423
loop_
_publ_author_name
'Mamada, Masashi'
'Minami, Tsuyoshi'
'Katagiri, Hiroshi'
'Omiya, Takafumi'
'Tokito, Shizuo'

_publ_section_title
;
 One-step, green synthesis of a supramolecular organogelator based on
 mellitic triimide for the recognition of aromatic compounds
;
_journal_name_full 'Chem. Commun.'
_journal_paper_doi 10.1039/C7CC04876A
_journal_year 2017
_chemical_formula_moiety 'C33 H18 F3 N3 O6, C6 H6'
_chemical_formula_sum 'C39 H24 F3 N3 O6'
_chemical_formula_weight 687.61
_chemical_name_systematic
; 
 ? 
;
_space_group_IT_number 148
_symmetry_cell_setting trigonal
_symmetry_space_group_name_Hall '-R 3'
_symmetry_space_group_name_H-M 'R -3 :H'
_atom_sites_solution_hydrogens geom
_atom_sites_solution_primary direct
_atom_sites_solution_secondary difmap
_audit_creation_method SHELXL-97
_audit_update_record
;
2017-06-22 deposited with the CCDC.
2017-07-11 downloaded from the CCDC.
;
_cell_angle_alpha 90.00
_cell_angle_beta 90.00
_cell_angle_gamma 120.00
_cell_formula_units_Z 6
_cell_length_a 11.1835(5)
_cell_length_b 11.1835(5)
_cell_length_c 44.034(3)
_cell_measurement_reflns_used 4480
_cell_measurement_temperature 93(2)
_cell_measurement_theta_max 30.2
_cell_measurement_theta_min 2.8
_cell_volume 4769.5(4)
_computing_cell_refinement 'CrystalClear (Rigaku Inc., 2008)'
_computing_data_collection 'CrystalClear (Rigaku Inc., 2008)'
_computing_data_reduction 'CrystalClear (Rigaku Inc., 2008)'
_computing_molecular_graphics 'PLATON (Spek, 2009)'
_computing_publication_material 'Yadokari-XG 2009 (Wakita, Kabuto et al., 2009)'
_computing_structure_refinement 'SHELXL-97 (Sheldrick, 2008)'
_computing_structure_solution 'SHELXS-97 (Sheldrick, 2008)'
_diffrn_ambient_temperature 93(2)
_diffrn_detector_area_resol_mean 28.5714
_diffrn_measured_fraction_theta_full 0.997
_diffrn_measured_fraction_theta_max 0.997
_diffrn_measurement_device 'Rigaku Saturn'
_diffrn_measurement_method \w
_diffrn_radiation_detector CCD
_diffrn_radiation_monochromator 'Graphite Monochromator'
_diffrn_radiation_source 'Rotating Anode'
_diffrn_radiation_type 'Mo K\a'
_diffrn_radiation_wavelength 0.71075
_diffrn_reflns_av_R_equivalents 0.0355
_diffrn_reflns_av_sigmaI/netI 0.0174
_diffrn_reflns_limit_h_max 13
_diffrn_reflns_limit_h_min -13
_diffrn_reflns_limit_k_max 13
_diffrn_reflns_limit_k_min -13
_diffrn_reflns_limit_l_max 52
_diffrn_reflns_limit_l_min -52
_diffrn_reflns_number 17900
_diffrn_reflns_theta_full 24.98
_diffrn_reflns_theta_max 24.98
_diffrn_reflns_theta_min 2.78
_diffrn_standards_number 24771
_exptl_absorpt_coefficient_mu 0.110
_exptl_absorpt_correction_T_max 1.000
_exptl_absorpt_correction_T_min 0.888
_exptl_absorpt_correction_type multi-scan
_exptl_absorpt_process_details '(REQAB; Jacobson, 1998)'
_exptl_crystal_colour Colorless
_exptl_crystal_density_diffrn 1.436
_exptl_crystal_density_method 'not measured'
_exptl_crystal_description Prism
_exptl_crystal_F_000 2124
_exptl_crystal_size_max 0.40
_exptl_crystal_size_mid 0.30
_exptl_crystal_size_min 0.15
_refine_diff_density_max 0.308
_refine_diff_density_min -0.330
_refine_diff_density_rms 0.094
_refine_ls_extinction_method none
_refine_ls_goodness_of_fit_ref 1.159
_refine_ls_hydrogen_treatment mixed
_refine_ls_matrix_type full
_refine_ls_number_parameters 154
_refine_ls_number_reflns 1866
_refine_ls_number_restraints 0
_refine_ls_restrained_S_all 1.159
_refine_ls_R_factor_all 0.0411
_refine_ls_R_factor_gt 0.0360
_refine_ls_shift/su_max 0.000
_refine_ls_shift/su_mean 0.000
_refine_ls_structure_factor_coef Fsqd
_refine_ls_weighting_details 'calc w=1/[\s^2^(Fo^2^)+(0.0687P)^2^+0.8276P] where P=(Fo^2^+2Fc^2^)/3'
_refine_ls_weighting_scheme calc
_refine_ls_wR_factor_gt 0.1041
_refine_ls_wR_factor_ref 0.1086
_reflns_number_gt 1681
_reflns_number_total 1866
_reflns_threshold_expression >2sigma(I)
_cod_data_source_file c7cc04876a2.cif
_cod_data_source_block F-Benzene
_cod_depositor_comments
;
The following automatic conversions were performed:

'_exptl_absorpt_correction_type' value 'Multi-scan' changed to
'multi-scan' according to
/home/data/users/saulius/crontab/automatic-downloads/rss-feeds/RSC/lib/dictionaries/cif_core.dic
dictionary named 'cif_core.dic' version 2.4.2 from 2011-04-26.

Automatic conversion script
Id: cif_fix_values 4973 2017-02-22 13:04:09Z antanas 
;
_cod_original_sg_symbol_H-M 'R -3'
_cod_database_code 7120423

loop_
_symmetry_equiv_pos_as_xyz
'x, y, z'
'-y, x-y, z'
'-x+y, -x, z'
'x+2/3, y+1/3, z+1/3'
'-y+2/3, x-y+1/3, z+1/3'
'-x+y+2/3, -x+1/3, z+1/3'
'x+1/3, y+2/3, z+2/3'
'-y+1/3, x-y+2/3, z+2/3'
'-x+y+1/3, -x+2/3, z+2/3'
'-x, -y, -z'
'y, -x+y, -z'
'x-y, x, -z'
'-x+2/3, -y+1/3, -z+1/3'
'y+2/3, -x+y+1/3, -z+1/3'
'x-y+2/3, x+1/3, -z+1/3'
'-x+1/3, -y+2/3, -z+2/3'
'y+1/3, -x+y+2/3, -z+2/3'
'x-y+1/3, x+2/3, -z+2/3'

loop_
_atom_site_label
_atom_site_type_symbol
_atom_site_fract_x
_atom_site_fract_y
_atom_site_fract_z
_atom_site_U_iso_or_equiv
_atom_site_adp_type
_atom_site_occupancy
_atom_site_symmetry_multiplicity
_atom_site_calc_flag
_atom_site_refinement_flags
N1 N 0.64301(11) 0.62300(11) 0.13032(2) 0.0214(3) Uani 1 1 d .
C1 C 0.76786(14) 0.62520(13) 0.13316(3) 0.0198(3) Uani 1 1 d .
C2 C 0.73068(13) 0.47694(13) 0.13630(3) 0.0184(3) Uani 1 1 d .
C3 C 0.58600(13) 0.39598(13) 0.13632(3) 0.0183(3) Uani 1 1 d .
C4 C 0.52869(14) 0.49096(13) 0.13293(3) 0.0208(3) Uani 1 1 d .
O1 O 0.88023(10) 0.72878(9) 0.13302(2) 0.0252(3) Uani 1 1 d .
O2 O 0.40978(10) 0.46402(10) 0.13225(2) 0.0291(3) Uani 1 1 d .
C5 C 0.63254(15) 0.74667(14) 0.12431(3) 0.0248(3) Uani 1 1 d .
H5 H 0.7068 0.8262 0.1354 0.030 Uiso 1 1 calc R
H5A H 0.5428 0.7317 0.1319 0.030 Uiso 1 1 calc R
C6 C 0.64440(14) 0.77954(14) 0.09068(3) 0.0237(3) Uani 1 1 d .
C7 C 0.76015(16) 0.89545(15) 0.07943(3) 0.0285(4) Uani 1 1 d .
H7 H 0.8320 0.9540 0.0929 0.034 Uiso 1 1 calc R
C8 C 0.77245(17) 0.92716(17) 0.04866(3) 0.0338(4) Uani 1 1 d .
H8 H 0.8512 1.0071 0.0410 0.041 Uiso 1 1 calc R
C9 C 0.66727(17) 0.83945(17) 0.02964(3) 0.0329(4) Uani 1 1 d .
C10 C 0.55129(16) 0.72322(17) 0.03978(3) 0.0348(4) Uani 1 1 d .
H10 H 0.4807 0.6644 0.0260 0.042 Uiso 1 1 calc R
C11 C 0.53985(16) 0.69394(16) 0.07064(3) 0.0300(4) Uani 1 1 d .
H11 H 0.4599 0.6147 0.0782 0.036 Uiso 1 1 calc R
C12 C 0.8026(2) 0.4395(2) 0.05621(4) 0.0479(5) Uani 1 1 d .
H12 H 0.8958 0.5124 0.0563 0.057 Uiso 1 1 calc R
C13 C 0.6962(2) 0.4692(2) 0.05617(4) 0.0479(5) Uani 1 1 d .
H13 H 0.7166 0.5625 0.0561 0.058 Uiso 1 1 calc R
F1 F 0.67864(11) 0.86964(11) -0.000470(19) 0.0477(3) Uani 1 1 d .

loop_
_atom_site_aniso_label
_atom_site_aniso_U_11
_atom_site_aniso_U_22
_atom_site_aniso_U_33
_atom_site_aniso_U_23
_atom_site_aniso_U_13
_atom_site_aniso_U_12
N1 0.0239(6) 0.0180(6) 0.0255(6) 0.0000(4) -0.0003(5) 0.0127(5)
C1 0.0218(7) 0.0191(7) 0.0181(6) -0.0012(5) -0.0001(5) 0.0098(6)
C2 0.0190(7) 0.0183(7) 0.0172(6) -0.0005(5) -0.0007(5) 0.0089(6)
C3 0.0181(7) 0.0202(7) 0.0174(6) -0.0001(5) 0.0004(5) 0.0103(6)
C4 0.0220(7) 0.0216(7) 0.0207(7) -0.0011(5) -0.0007(5) 0.0123(6)
O1 0.0242(5) 0.0178(5) 0.0289(6) 0.0002(4) 0.0005(4) 0.0069(4)
O2 0.0222(6) 0.0295(6) 0.0401(6) -0.0004(4) -0.0006(4) 0.0163(5)
C5 0.0328(8) 0.0212(7) 0.0276(8) 0.0000(6) 0.0013(6) 0.0188(6)
C6 0.0294(8) 0.0234(7) 0.0266(7) -0.0010(6) 0.0001(6) 0.0195(6)
C7 0.0333(8) 0.0255(8) 0.0289(8) -0.0019(6) -0.0025(6) 0.0164(7)
C8 0.0375(9) 0.0324(8) 0.0307(8) 0.0041(6) 0.0041(7) 0.0167(7)
C9 0.0432(9) 0.0421(9) 0.0224(7) 0.0021(6) 0.0009(7) 0.0281(8)
C10 0.0338(9) 0.0401(9) 0.0331(9) -0.0058(7) -0.0082(7) 0.0203(8)
C11 0.0279(8) 0.0307(8) 0.0331(8) 0.0005(6) -0.0010(6) 0.0159(7)
C12 0.0509(11) 0.0542(12) 0.0333(9) -0.0014(8) 0.0040(8) 0.0223(10)
C13 0.0635(13) 0.0496(11) 0.0322(9) 0.0031(8) 0.0047(8) 0.0293(10)
F1 0.0613(7) 0.0612(7) 0.0231(5) 0.0047(4) -0.0007(4) 0.0324(6)

loop_
_atom_type_symbol
_atom_type_description
_atom_type_scat_dispersion_real
_atom_type_scat_dispersion_imag
_atom_type_scat_source
C C 0.0033 0.0016 'International Tables Vol C Tables 4.2.6.8 and 6.1.1.4'
H H 0.0000 0.0000 'International Tables Vol C Tables 4.2.6.8 and 6.1.1.4'
N N 0.0061 0.0033 'International Tables Vol C Tables 4.2.6.8 and 6.1.1.4'
O O 0.0106 0.0060 'International Tables Vol C Tables 4.2.6.8 and 6.1.1.4'
F F 0.0171 0.0103 'International Tables Vol C Tables 4.2.6.8 and 6.1.1.4'

loop_
_geom_angle_atom_site_label_1
_geom_angle_atom_site_label_2
_geom_angle_atom_site_label_3
_geom_angle
_geom_angle_site_symmetry_1
C1 N1 C4 113.13(10) .
C1 N1 C5 123.49(11) .
C4 N1 C5 123.36(11) .
O1 C1 N1 124.73(12) .
O1 C1 C2 129.74(12) .
N1 C1 C2 105.53(11) .
C3 C2 C3 119.86(13) 3_665
C3 C2 C1 132.04(12) 3_665
C3 C2 C1 107.81(11) .
C2 C3 C2 120.14(13) 2_655
C2 C3 C4 131.67(12) 2_655
C2 C3 C4 107.84(11) .
O2 C4 N1 125.08(12) .
O2 C4 C3 129.33(12) .
N1 C4 C3 105.59(11) .
N1 C5 C6 111.46(11) .
N1 C5 H5 109.3 .
C6 C5 H5 109.3 .
N1 C5 H5A 109.3 .
C6 C5 H5A 109.3 .
H5 C5 H5A 108.0 .
C7 C6 C11 119.08(14) .
C7 C6 C5 120.22(13) .
C11 C6 C5 120.70(13) .
C6 C7 C8 120.92(14) .
C6 C7 H7 119.5 .
C8 C7 H7 119.5 .
C9 C8 C7 118.11(15) .
C9 C8 H8 120.9 .
C7 C8 H8 120.9 .
F1 C9 C10 118.65(14) .
F1 C9 C8 118.46(15) .
C10 C9 C8 122.89(14) .
C9 C10 C11 118.27(14) .
C9 C10 H10 120.9 .
C11 C10 H10 120.9 .
C10 C11 C6 120.72(14) .
C10 C11 H11 119.6 .
C6 C11 H11 119.6 .
C13 C12 C13 120.0(2) 3_665
C13 C12 H12 120.0 3_665
C13 C12 H12 120.0 .
C12 C13 C12 120.0(2) 2_655
C12 C13 H13 120.0 2_655
C12 C13 H13 120.0 .

loop_
_geom_bond_atom_site_label_1
_geom_bond_atom_site_label_2
_geom_bond_distance
_geom_bond_site_symmetry_2
N1 C1 1.3897(17) .
N1 C4 1.3929(17) .
N1 C5 1.4693(16) .
C1 O1 1.2105(16) .
C1 C2 1.5006(17) .
C2 C3 1.3806(18) 3_665
C2 C3 1.4046(18) .
C3 C2 1.3807(18) 2_655
C3 C4 1.4973(17) .
C4 O2 1.2081(16) .
C5 C6 1.5156(18) .
C5 H5 0.9900 .
C5 H5A 0.9900 .
C6 C7 1.387(2) .
C6 C11 1.394(2) .
C7 C8 1.390(2) .
C7 H7 0.9500 .
C8 C9 1.376(2) .
C8 H8 0.9500 .
C9 F1 1.3582(17) .
C9 C10 1.373(2) .
C10 C11 1.389(2) .
C10 H10 0.9500 .
C11 H11 0.9500 .
C12 C13 1.383(3) 3_665
C12 C13 1.385(3) .
C12 H12 0.9500 .
C13 C12 1.383(3) 2_655
C13 H13 0.9500 .

loop_
_geom_torsion_atom_site_label_1
_geom_torsion_atom_site_label_2
_geom_torsion_atom_site_label_3
_geom_torsion_atom_site_label_4
_geom_torsion
_geom_torsion_site_symmetry_1
_geom_torsion_site_symmetry_4
C4 N1 C1 O1 -176.58(12) . .
C5 N1 C1 O1 5.1(2) . .
C4 N1 C1 C2 3.31(14) . .
C5 N1 C1 C2 -175.03(11) . .
O1 C1 C2 C3 -8.7(2) . 3_665
N1 C1 C2 C3 171.38(13) . 3_665
O1 C1 C2 C3 177.64(13) . .
N1 C1 C2 C3 -2.24(14) . .
C3 C2 C3 C2 -0.1(2) 3_665 2_655
C1 C2 C3 C2 174.39(9) . 2_655
C3 C2 C3 C4 -174.04(9) 3_665 .
C1 C2 C3 C4 0.50(14) . .
C1 N1 C4 O2 177.39(12) . .
C5 N1 C4 O2 -4.3(2) . .
C1 N1 C4 C3 -3.01(14) . .
C5 N1 C4 C3 175.32(11) . .
C2 C3 C4 O2 8.1(2) 2_655 .
C2 C3 C4 O2 -179.01(13) . .
C2 C3 C4 N1 -171.51(13) 2_655 .
C2 C3 C4 N1 1.42(14) . .
C1 N1 C5 C6 83.82(15) . .
C4 N1 C5 C6 -94.35(15) . .
N1 C5 C6 C7 -110.65(14) . .
N1 C5 C6 C11 69.14(16) . .
C11 C6 C7 C8 0.3(2) . .
C5 C6 C7 C8 -179.87(13) . .
C6 C7 C8 C9 -0.7(2) . .
C7 C8 C9 F1 -179.90(13) . .
C7 C8 C9 C10 0.4(2) . .
F1 C9 C10 C11 -179.33(13) . .
C8 C9 C10 C11 0.4(2) . .
C9 C10 C11 C6 -0.8(2) . .
C7 C6 C11 C10 0.5(2) . .
C5 C6 C11 C10 -179.33(13) . .
C13 C12 C13 C12 0.2(3) 3_665 2_655
